data_9011157
loop_
_publ_author_name
'Koto, K.'
'Morimoto, N.'

_publ_section_title
;
 Superstructure investigation of bornite, Cu5FeS4, by the modified partial
 Patterson function
;
_journal_name_full 'Acta Crystallographica, Section B'
_journal_page_first 2268
_journal_page_last 2273
_journal_paper_doi 10.1107/S0567740875007376
_journal_volume 31
_journal_year 1975
_chemical_compound_source 'Cornwall, England'
_chemical_formula_sum 'Cu2.5 Fe0.5 S2'
_chemical_name_mineral Bornite
_space_group_IT_number 61
_symmetry_space_group_name_Hall '-P 2ac 2ab'
_symmetry_space_group_name_H-M 'P b c a'
_cell_angle_alpha 90
_cell_angle_beta 90
_cell_angle_gamma 90
_cell_length_a 10.950
_cell_length_b 21.862
_cell_length_c 10.950
_cell_formula_units_Z 32
_cell_volume 2621.308
_database_code_amcsd 0009542
_exptl_crystal_density_diffrn 5.086
_cod_original_formula_sum 'S2 (Cu2.5 Fe.5)'
_cod_database_code 9011157

loop_
_space_group_symop_operation_xyz
x,y,z
x,1/2-y,1/2+z
-x,1/2+y,1/2-z
1/2-x,1/2+y,z
1/2+x,1/2-y,-z
1/2+x,y,1/2-z
1/2-x,-y,1/2+z
-x,-y,-z

loop_
_atom_site_label
_atom_site_fract_x
_atom_site_fract_y
_atom_site_fract_z
_atom_site_occupancy
_atom_site_U_iso_or_equiv
S1 0.00460 -0.00060 0.25410 1.00000 0.00937
S2 0.00260 0.25050 0.25300 1.00000 0.01646
S3 0.24460 0.12510 0.25740 1.00000 0.01140
S4 0.25180 0.00150 0.50730 1.00000 0.01026
S5 0.00160 0.12710 0.49630 1.00000 0.01368
S6 -0.00660 0.12290 -0.00770 1.00000 0.01115
S7 0.25410 0.12170 0.74750 1.00000 0.01191
S8 0.24520 0.24760 0.49630 1.00000 0.01241
CuM1 0.13310 0.05730 0.36880 0.83333 0.03052
FeM1 0.13310 0.05730 0.36880 0.16667 0.03052
CuM2 0.10530 0.06190 0.62230 0.83333 0.04015
FeM2 0.10530 0.06190 0.62230 0.16667 0.04015
CuM3 0.39120 0.05930 0.37080 0.83333 0.03470
FeM3 0.39120 0.05930 0.37080 0.16667 0.03470
CuM4 0.37660 0.05980 0.63180 0.83333 0.02267
FeM4 0.37660 0.05980 0.63180 0.16667 0.02267
CuM5 0.11920 0.19010 0.37270 0.83333 0.02330
FeM5 0.11920 0.19010 0.37270 0.16667 0.02330
CuM6 0.12480 0.18710 0.64400 0.83333 0.03508
FeM6 0.12480 0.18710 0.64400 0.16667 0.03508
CuM7 0.37770 0.19060 0.35880 0.83333 0.03622
FeM7 0.37770 0.19060 0.35880 0.16667 0.03622
CuM8 0.38040 0.19340 0.61700 0.83333 0.03014
FeM8 0.38040 0.19340 0.61700 0.16667 0.03014
CuM9 0.14420 0.06980 0.89170 0.83333 0.04116
FeM9 0.14420 0.06980 0.89170 0.16667 0.04116
CuM10 0.34240 0.07900 0.09630 0.83333 0.05053
FeM10 0.34240 0.07900 0.09630 0.16667 0.05053
CuM11 0.14090 0.17610 0.10140 0.83333 0.04407
FeM11 0.14090 0.17610 0.10140 0.16667 0.04407
CuM12 0.34950 0.17710 0.89900 0.83333 0.04800
FeM12 0.34950 0.17710 0.89900 0.16667 0.04800

loop_
_cod_related_entry_id
_cod_related_entry_database
_cod_related_entry_code
1 AMCSD 0009542
